data_7108329
loop_
_publ_author_name
'Noemie Elgrishi'
'Thomas Teets'
'Matthew B. Chambers'
'Daniel G. Nocera'

_publ_section_title
;
 Stability-enhanced hydrogen-evolving dirhodium photocatalysts through
 ligand modification
;
_journal_name_full Chem.Commun.
_journal_page_first 9474
_journal_paper_doi 10.1039/c2cc34691e
_journal_volume 48
_journal_year 2012
_chemical_formula_moiety 'C40 H52 Cl4 F24 N4 O8 P4 Rh2'
_chemical_formula_sum 'C40 H52 Cl4 F24 N4 O8 P4 Rh2'
_chemical_formula_weight 1644.36
_chemical_melting_point ?
_space_group_IT_number 2
_symmetry_cell_setting triclinic
_symmetry_space_group_name_Hall '-P 1'
_symmetry_space_group_name_H-M 'P -1'
_atom_sites_solution_hydrogens geom
_atom_sites_solution_primary direct
_atom_sites_solution_secondary difmap
_audit_creation_method SHELXL-97
_cell_angle_alpha 80.155(3)
_cell_angle_beta 72.792(3)
_cell_angle_gamma 66.233(2)
_cell_formula_units_Z 2
_cell_length_a 13.031(2)
_cell_length_b 14.865(2)
_cell_length_c 17.600(3)
_cell_measurement_temperature 100(2)
_cell_volume 2975.2(8)
_computing_cell_refinement 'Bruker SAINT'
_computing_data_collection 'Bruker APEX2'
_computing_data_reduction 'Bruker SAINT'
_computing_molecular_graphics 'Bruker SHELXTL'
_computing_publication_material 'Bruker SHELXTL'
_computing_structure_refinement 'SHELXL-97 (Sheldrick, 2008)'
_computing_structure_solution 'SHELXS-97 (Sheldrick, 2008)'
_diffrn_ambient_temperature 100(2)
_diffrn_measured_fraction_theta_full 1.000
_diffrn_measured_fraction_theta_max 1.000
_diffrn_radiation_monochromator graphite
_diffrn_radiation_source 'fine-focus sealed tube'
_diffrn_radiation_type MoK\a
_diffrn_radiation_wavelength 0.71073
_diffrn_reflns_av_R_equivalents 0.0470
_diffrn_reflns_av_sigmaI/netI 0.0386
_diffrn_reflns_limit_h_max 15
_diffrn_reflns_limit_h_min -15
_diffrn_reflns_limit_k_max 18
_diffrn_reflns_limit_k_min -18
_diffrn_reflns_limit_l_max 21
_diffrn_reflns_limit_l_min -21
_diffrn_reflns_number 51850
_diffrn_reflns_theta_full 25.68
_diffrn_reflns_theta_max 25.68
_diffrn_reflns_theta_min 1.21
_exptl_absorpt_coefficient_mu 0.968
_exptl_absorpt_correction_T_max 0.8300
_exptl_absorpt_correction_T_min 0.8300
_exptl_absorpt_correction_type empirical
_exptl_absorpt_process_details SADABS
_exptl_crystal_colour Orange
_exptl_crystal_density_diffrn 1.835
_exptl_crystal_density_method 'not measured'
_exptl_crystal_description block
_exptl_crystal_F_000 1636
_exptl_crystal_size_max 0.20
_exptl_crystal_size_mid 0.20
_exptl_crystal_size_min 0.20
_refine_diff_density_max 3.160
_refine_diff_density_min -1.371
_refine_diff_density_rms 0.115
_refine_ls_extinction_method none
_refine_ls_goodness_of_fit_ref 1.024
_refine_ls_hydrogen_treatment constr
_refine_ls_matrix_type full
_refine_ls_number_parameters 818
_refine_ls_number_reflns 11322
_refine_ls_number_restraints 0
_refine_ls_restrained_S_all 1.024
_refine_ls_R_factor_all 0.0623
_refine_ls_R_factor_gt 0.0468
_refine_ls_shift/su_max 0.000
_refine_ls_shift/su_mean 0.000
_refine_ls_structure_factor_coef Fsqd
_refine_ls_weighting_details 'calc w=1/[\s^2^(Fo^2^)+(0.0517P)^2^+13.1438P] where P=(Fo^2^+2Fc^2^)/3'
_refine_ls_weighting_scheme calc
_refine_ls_wR_factor_gt 0.1140
_refine_ls_wR_factor_ref 0.1246
_reflns_number_gt 9020
_reflns_number_total 11322
_reflns_threshold_expression >2sigma(I)
_cod_data_source_file c2cc34691e.txt
_cod_data_source_block 11177
_cod_depositor_comments
;
The following automatic conversions were performed:

'_chemical_melting_point' value 'not measured' was changed to '?' -
the value is undefined or not given.

Automatic conversion script
Id: cif_fix_values 1715 2011-07-08 13:25:40Z adriana 
;
_cod_original_cell_volume 2975.3(9)
_cod_original_sg_symbol_H-M P-1
_cod_database_code 7108329

loop_
_symmetry_equiv_pos_as_xyz
'x, y, z'
'-x, -y, -z'

loop_
_atom_site_label
_atom_site_type_symbol
_atom_site_fract_x
_atom_site_fract_y
_atom_site_fract_z
_atom_site_U_iso_or_equiv
_atom_site_adp_type
_atom_site_occupancy
_atom_site_symmetry_multiplicity
_atom_site_calc_flag
_atom_site_refinement_flags
_atom_site_disorder_assembly
_atom_site_disorder_group
Rh1 Rh 0.06130(3) 0.67068(2) 0.30015(2) 0.01846(10) Uani 1 1 d . . .
Rh2 Rh 0.00256(3) 0.84421(2) 0.21198(2) 0.02018(10) Uani 1 1 d . . .
Cl1 Cl -0.04026(11) 0.99916(8) 0.12874(7) 0.0276(3) Uani 1 1 d . . .
Cl2 Cl -0.02899(11) 0.93478(8) 0.32162(7) 0.0282(3) Uani 1 1 d . . .
Cl3 Cl 0.11808(10) 0.51856(8) 0.38664(7) 0.0250(2) Uani 1 1 d . . .
Cl4 Cl -0.01808(10) 0.60431(8) 0.22825(7) 0.0248(2) Uani 1 1 d . . .
P1 P -0.11579(10) 0.72158(9) 0.38957(7) 0.0219(3) Uani 1 1 d . . .
P2 P -0.18794(11) 0.86800(9) 0.26644(8) 0.0270(3) Uani 1 1 d . A .
P3 P 0.23749(10) 0.61457(8) 0.21175(7) 0.0192(2) Uani 1 1 d . . .
P4 P 0.19397(10) 0.81778(8) 0.15795(7) 0.0207(2) Uani 1 1 d . . .
N1 N -0.2214(3) 0.8126(3) 0.3566(2) 0.0238(8) Uani 1 1 d . . .
N2 N 0.2872(3) 0.7009(3) 0.1631(2) 0.0224(8) Uani 1 1 d . . .
N3 N 0.1653(4) 0.7540(3) 0.3938(2) 0.0262(9) Uani 1 1 d . . .
N4 N 0.0306(3) 0.7524(3) 0.0596(2) 0.0230(8) Uani 1 1 d . . .
F13 F -0.0891(4) 0.7108(3) 0.66432(19) 0.0545(10) Uani 1 1 d . . .
F14 F -0.1078(3) 0.8465(2) 0.5932(2) 0.0489(9) Uani 1 1 d . . .
F15 F -0.2462(3) 0.7937(3) 0.6269(2) 0.0580(10) Uani 1 1 d . . .
F23 F -0.2295(3) 0.4597(2) 0.36464(19) 0.0401(7) Uani 1 1 d . . .
F24 F -0.3366(3) 0.5478(2) 0.4644(2) 0.0437(8) Uani 1 1 d . . .
F25 F -0.3034(3) 0.6173(2) 0.3472(2) 0.0495(9) Uani 1 1 d . . .
F53 F 0.3510(3) 0.4163(3) 0.0252(2) 0.0569(10) Uani 1 1 d . . .
F54 F 0.3494(3) 0.2974(2) 0.1139(3) 0.0611(11) Uani 1 1 d . . .
F55 F 0.4527(3) 0.3818(3) 0.1094(2) 0.0546(10) Uani 1 1 d . . .
F63 F 0.5087(3) 0.4834(3) 0.3855(2) 0.0558(10) Uani 1 1 d . . .
F64 F 0.4527(6) 0.3835(4) 0.3433(4) 0.119(2) Uani 1 1 d . . .
F65 F 0.5630(3) 0.4399(5) 0.2670(3) 0.114(2) Uani 1 1 d . . .
F73 F 0.3807(3) 0.8343(2) -0.08119(18) 0.0447(8) Uani 1 1 d . . .
F74 F 0.4274(3) 0.8797(3) 0.0089(2) 0.0477(8) Uani 1 1 d . . .
F75 F 0.3517(3) 0.9870(2) -0.0784(2) 0.0501(9) Uani 1 1 d . . .
F83 F 0.3804(3) 0.9657(3) 0.2197(3) 0.0554(10) Uani 1 1 d . . .
F84 F 0.2402(3) 1.1051(2) 0.2296(2) 0.0483(9) Uani 1 1 d . . .
F85 F 0.3179(4) 1.0401(3) 0.1170(2) 0.0570(10) Uani 1 1 d . . .
O1 O -0.1267(3) 0.7680(2) 0.46849(18) 0.0243(7) Uani 1 1 d . . .
O2 O -0.1732(3) 0.6427(2) 0.4323(2) 0.0281(8) Uani 1 1 d . . .
O3 O -0.2788(3) 0.9754(3) 0.2923(2) 0.0434(10) Uani 1 1 d . . .
O4 O -0.2402(4) 0.8381(4) 0.2087(3) 0.0469(11) Uani 1 1 d . . .
O5 O 0.2538(3) 0.5522(2) 0.14072(18) 0.0229(7) Uani 1 1 d . . .
O6 O 0.3445(3) 0.5358(2) 0.24474(19) 0.0233(7) Uani 1 1 d . . .
O7 O 0.2271(3) 0.8355(2) 0.06336(18) 0.0237(7) Uani 1 1 d . . .
O8 O 0.2561(3) 0.8748(2) 0.1869(2) 0.0269(7) Uani 1 1 d . . .
C1 C -0.3354(4) 0.8557(4) 0.4149(3) 0.0370(13) Uani 1 1 d . . .
H1A H -0.3545 0.8028 0.4497 0.055 Uiso 1 1 calc R . .
H1B H -0.3955 0.8916 0.3861 0.055 Uiso 1 1 calc R . .
H1C H -0.3309 0.9010 0.4471 0.055 Uiso 1 1 calc R . .
C2 C 0.4067(4) 0.6718(4) 0.1089(3) 0.0325(12) Uani 1 1 d . . .
H2A H 0.4572 0.6093 0.1295 0.049 Uiso 1 1 calc R . .
H2B H 0.4372 0.7230 0.1063 0.049 Uiso 1 1 calc R . .
H2C H 0.4038 0.6642 0.0554 0.049 Uiso 1 1 calc R . .
C11 C -0.0804(4) 0.7065(4) 0.5315(3) 0.0283(11) Uani 1 1 d . . .
H11A H 0.0050 0.6856 0.5170 0.034 Uiso 1 1 calc R . .
H11B H -0.0998 0.6470 0.5417 0.034 Uiso 1 1 calc R . .
C12 C -0.1326(5) 0.7650(4) 0.6044(3) 0.0392(13) Uani 1 1 d . . .
C21 C -0.1478(4) 0.5471(3) 0.4087(3) 0.0255(10) Uani 1 1 d . . .
H21A H -0.1206 0.4965 0.4503 0.031 Uiso 1 1 calc R . .
H21B H -0.0857 0.5332 0.3586 0.031 Uiso 1 1 calc R . .
C22 C -0.2542(5) 0.5436(4) 0.3965(3) 0.0333(12) Uani 1 1 d . . .
C31 C -0.3052(5) 1.0635(4) 0.2466(3) 0.0368(13) Uani 1 1 d . B .
H31A H -0.2893 1.0514 0.1899 0.044 Uiso 1 1 calc R . .
H31B H -0.2589 1.1005 0.2508 0.044 Uiso 1 1 calc R . .
C32 C -0.4322(6) 1.1197(6) 0.2799(5) 0.0752(16) Uani 1 1 d . . .
C42 C -0.3483(5) 0.7663(4) 0.1692(4) 0.0432(14) Uani 1 1 d . . .
C51 C 0.2496(4) 0.4555(3) 0.1572(3) 0.0288(11) Uani 1 1 d . . .
H51A H 0.1766 0.4569 0.1498 0.035 Uiso 1 1 calc R . .
H51B H 0.2528 0.4325 0.2130 0.035 Uiso 1 1 calc R . .
C52 C 0.3513(5) 0.3878(4) 0.1012(4) 0.0413(14) Uani 1 1 d . . .
C61 C 0.3715(5) 0.5474(4) 0.3135(3) 0.0356(13) Uani 1 1 d . . .
H61A H 0.3092 0.5438 0.3611 0.043 Uiso 1 1 calc R . .
H61B H 0.3760 0.6129 0.3098 0.043 Uiso 1 1 calc R . .
C62 C 0.4792(6) 0.4727(6) 0.3220(4) 0.070(3) Uani 1 1 d . . .
C71 C 0.2276(5) 0.9255(3) 0.0189(3) 0.0281(11) Uani 1 1 d . . .
H71A H 0.2055 0.9776 0.0556 0.034 Uiso 1 1 calc R . .
H71B H 0.1715 0.9476 -0.0144 0.034 Uiso 1 1 calc R . .
C72 C 0.3485(5) 0.9065(4) -0.0332(3) 0.0347(12) Uani 1 1 d . . .
C81 C 0.1994(5) 0.9713(4) 0.2168(3) 0.0309(11) Uani 1 1 d . . .
H81A H 0.1695 0.9667 0.2754 0.037 Uiso 1 1 calc R . .
H81B H 0.1332 1.0104 0.1931 0.037 Uiso 1 1 calc R . .
C82 C 0.2859(5) 1.0198(4) 0.1949(3) 0.0356(12) Uani 1 1 d . . .
C100 C 0.0178(4) 0.7805(3) 0.1201(3) 0.0216(10) Uani 1 1 d . . .
C101 C 0.0533(4) 0.7136(3) -0.0166(3) 0.0231(10) Uani 1 1 d . . .
C102 C 0.1601(5) 0.7294(4) -0.0729(3) 0.0299(11) Uani 1 1 d . . .
H10A H 0.2277 0.6955 -0.0498 0.036 Uiso 1 1 calc R . .
H10B H 0.1461 0.8005 -0.0807 0.036 Uiso 1 1 calc R . .
C103 C 0.1844(5) 0.6872(4) -0.1535(3) 0.0361(13) Uani 1 1 d . . .
H103 H 0.2536 0.6972 -0.1915 0.043 Uiso 1 1 calc R . .
C104 C 0.2062(5) 0.5773(4) -0.1396(3) 0.0380(13) Uani 1 1 d . . .
H10C H 0.2229 0.5491 -0.1910 0.046 Uiso 1 1 calc R . .
H10D H 0.2744 0.5428 -0.1172 0.046 Uiso 1 1 calc R . .
C105 C 0.1003(5) 0.5618(4) -0.0823(3) 0.0356(13) Uani 1 1 d . . .
H105 H 0.1153 0.4898 -0.0739 0.043 Uiso 1 1 calc R . .
C106 C 0.0765(5) 0.6038(4) -0.0022(3) 0.0303(11) Uani 1 1 d . . .
H10E H 0.0086 0.5934 0.0358 0.036 Uiso 1 1 calc R . .
H10F H 0.1443 0.5700 0.0208 0.036 Uiso 1 1 calc R . .
C107 C -0.0515(5) 0.7679(4) -0.0509(3) 0.0351(12) Uani 1 1 d . . .
H10G H -0.0658 0.8391 -0.0593 0.042 Uiso 1 1 calc R . .
H10H H -0.1212 0.7597 -0.0136 0.042 Uiso 1 1 calc R . .
C108 C 0.0783(6) 0.7398(4) -0.1871(3) 0.0487(17) Uani 1 1 d . . .
H10I H 0.0633 0.8112 -0.1955 0.058 Uiso 1 1 calc R . .
H10J H 0.0935 0.7142 -0.2393 0.058 Uiso 1 1 calc R . .
C109 C -0.0040(6) 0.6142(4) -0.1167(4) 0.0440(15) Uani 1 1 d . . .
H10K H -0.0728 0.6045 -0.0794 0.053 Uiso 1 1 calc R . .
H10L H 0.0102 0.5860 -0.1677 0.053 Uiso 1 1 calc R . .
C110 C -0.0269(6) 0.7246(4) -0.1311(3) 0.0422(14) Uani 1 1 d . . .
H110 H -0.0952 0.7588 -0.1545 0.051 Uiso 1 1 calc R . .
C200 C 0.1223(3) 0.7306(3) 0.3587(2) 0.0140(8) Uani 1 1 d . . .
C201 C 0.2198(4) 0.7887(3) 0.4387(3) 0.0264(10) Uani 1 1 d . . .
C202 C 0.3372(5) 0.7863(4) 0.3856(3) 0.0330(12) Uani 1 1 d . . .
H20A H 0.3263 0.8300 0.3370 0.040 Uiso 1 1 calc R . .
H20B H 0.3866 0.7185 0.3691 0.040 Uiso 1 1 calc R . .
C203 C 0.3954(5) 0.8208(5) 0.4322(4) 0.0423(14) Uani 1 1 d . . .
H203 H 0.4726 0.8192 0.3982 0.051 Uiso 1 1 calc R . .
C204 C 0.4116(5) 0.7519(5) 0.5069(4) 0.0440(15) Uani 1 1 d . . .
H20C H 0.4617 0.6840 0.4910 0.053 Uiso 1 1 calc R . .
H20D H 0.4504 0.7730 0.5371 0.053 Uiso 1 1 calc R . .
C205 C 0.2956(5) 0.7530(4) 0.5597(3) 0.0385(13) Uani 1 1 d . . .
H205 H 0.3072 0.7082 0.6083 0.046 Uiso 1 1 calc R . .
C206 C 0.2366(5) 0.7192(4) 0.5129(3) 0.0340(12) Uani 1 1 d . . .
H20E H 0.1606 0.7199 0.5468 0.041 Uiso 1 1 calc R . .
H20F H 0.2852 0.6511 0.4970 0.041 Uiso 1 1 calc R . .
C207 C 0.1417(5) 0.8938(4) 0.4633(3) 0.0298(11) Uani 1 1 d . . .
H20G H 0.0656 0.8952 0.4974 0.036 Uiso 1 1 calc R . .
H20H H 0.1288 0.9385 0.4155 0.036 Uiso 1 1 calc R . .
C208 C 0.3195(5) 0.9252(5) 0.4568(4) 0.0440(14) Uani 1 1 d . . .
H20I H 0.3084 0.9700 0.4088 0.053 Uiso 1 1 calc R . .
H20J H 0.3575 0.9480 0.4863 0.053 Uiso 1 1 calc R . .
C209 C 0.2187(5) 0.8587(4) 0.5838(3) 0.0382(13) Uani 1 1 d . . .
H20K H 0.1424 0.8605 0.6179 0.046 Uiso 1 1 calc R . .
H20L H 0.2554 0.8811 0.6148 0.046 Uiso 1 1 calc R . .
C210 C 0.2023(5) 0.9273(4) 0.5094(3) 0.0342(12) Uani 1 1 d . . .
H210 H 0.1529 0.9959 0.5257 0.041 Uiso 1 1 calc R . .
C41 C -0.3414(5) 0.8209(5) 0.2300(4) 0.0324(16) Uani 0.820(7) 1 d P A 1
H41A H -0.4082 0.8846 0.2368 0.039 Uiso 0.820(7) 1 calc PR A 1
H41B H -0.3466 0.7824 0.2818 0.039 Uiso 0.820(7) 1 calc PR A 1
F43 F -0.2582(4) 0.6800(3) 0.1565(3) 0.0589(15) Uani 0.820(7) 1 d P A 1
F44 F -0.3459(5) 0.8148(4) 0.0980(3) 0.0574(15) Uani 0.820(7) 1 d P A 1
F45 F -0.4435(4) 0.7458(3) 0.1931(3) 0.0541(13) Uani 0.820(7) 1 d P A 1
C41A C -0.247(3) 0.779(3) 0.184(2) 0.053(12) Uani 0.180(7) 1 d P A 2
H41C H -0.2136 0.7193 0.2169 0.063 Uiso 0.180(7) 1 calc PR A 2
H41D H -0.1907 0.7710 0.1310 0.063 Uiso 0.180(7) 1 calc PR A 2
F43A F -0.434(2) 0.774(2) 0.2465(17) 0.078(9) Uani 0.180(7) 1 d P A 2
F44A F -0.336(3) 0.6894(18) 0.1405(19) 0.084(10) Uani 0.180(7) 1 d P A 2
F45A F -0.419(2) 0.8453(17) 0.1317(16) 0.0541(13) Uani 0.180(7) 1 d P A 2
F33 F -0.4620(12) 1.1336(7) 0.3547(8) 0.0431(19) Uani 0.850(6) 1 d P B 1
F34 F -0.4949(4) 1.0791(5) 0.2657(4) 0.0752(16) Uani 0.850(6) 1 d P B 1
F35 F -0.4650(6) 1.2108(4) 0.2404(3) 0.100(3) Uani 0.850(6) 1 d P B 1
F33A F -0.4251(19) 1.2174(16) 0.2917(14) 0.0431(19) Uani 0.150(6) 1 d P B 2
F35A F -0.508(4) 1.132(3) 0.255(2) 0.100(3) Uani 0.150(6) 1 d P B 2
F34A F -0.459(7) 1.102(5) 0.366(5) 0.07(2) Uani 0.150(6) 1 d P B 2

loop_
_atom_site_aniso_label
_atom_site_aniso_U_11
_atom_site_aniso_U_22
_atom_site_aniso_U_33
_atom_site_aniso_U_23
_atom_site_aniso_U_13
_atom_site_aniso_U_12
Rh1 0.01757(18) 0.01738(17) 0.01646(18) -0.00189(13) -0.00495(14) -0.00173(14)
Rh2 0.02013(19) 0.01775(18) 0.01786(18) -0.00210(14) -0.00598(14) -0.00100(14)
Cl1 0.0325(6) 0.0204(5) 0.0284(6) 0.0016(5) -0.0142(5) -0.0050(5)
Cl2 0.0307(6) 0.0259(6) 0.0239(6) -0.0067(5) -0.0071(5) -0.0043(5)
Cl3 0.0242(6) 0.0229(5) 0.0237(6) 0.0043(4) -0.0083(5) -0.0051(5)
Cl4 0.0247(6) 0.0288(6) 0.0225(5) -0.0008(5) -0.0080(5) -0.0104(5)
P1 0.0204(6) 0.0196(6) 0.0202(6) -0.0016(5) -0.0035(5) -0.0029(5)
P2 0.0207(6) 0.0231(6) 0.0292(7) 0.0030(5) -0.0072(5) -0.0014(5)
P3 0.0177(6) 0.0172(5) 0.0189(6) -0.0020(4) -0.0063(5) -0.0012(5)
P4 0.0216(6) 0.0193(6) 0.0194(6) -0.0026(5) -0.0073(5) -0.0037(5)
N1 0.0157(19) 0.026(2) 0.023(2) -0.0026(16) -0.0020(16) -0.0026(16)
N2 0.0179(19) 0.0213(19) 0.023(2) -0.0011(16) -0.0044(16) -0.0034(16)
N3 0.026(2) 0.023(2) 0.026(2) -0.0048(17) -0.0062(18) -0.0037(17)
N4 0.025(2) 0.0225(19) 0.022(2) -0.0002(16) -0.0086(17) -0.0083(17)
F13 0.089(3) 0.046(2) 0.0268(17) 0.0030(15) -0.0254(18) -0.019(2)
F14 0.073(3) 0.0356(18) 0.0400(19) -0.0045(15) -0.0154(18) -0.0203(17)
F15 0.041(2) 0.083(3) 0.0350(19) -0.0183(18) 0.0070(16) -0.014(2)
F23 0.048(2) 0.0364(17) 0.0437(18) -0.0029(14) -0.0182(16) -0.0193(15)
F24 0.0251(16) 0.0413(18) 0.056(2) -0.0040(16) 0.0022(15) -0.0119(14)
F25 0.047(2) 0.0439(19) 0.065(2) 0.0226(17) -0.0383(19) -0.0174(16)
F53 0.061(2) 0.053(2) 0.038(2) -0.0249(17) -0.0065(17) 0.0013(18)
F54 0.064(2) 0.0272(17) 0.088(3) -0.0226(18) -0.022(2) -0.0034(17)
F55 0.0297(18) 0.044(2) 0.079(3) -0.0206(19) -0.0117(18) 0.0033(15)
F63 0.0377(19) 0.077(3) 0.047(2) -0.0078(19) -0.0273(17) -0.0028(18)
F64 0.182(7) 0.049(3) 0.141(5) 0.004(3) -0.111(5) -0.014(3)
F65 0.028(2) 0.201(6) 0.072(3) -0.060(4) -0.013(2) 0.018(3)
F73 0.052(2) 0.0392(18) 0.0318(17) -0.0048(14) 0.0016(15) -0.0130(16)
F74 0.0389(19) 0.057(2) 0.052(2) 0.0101(17) -0.0168(16) -0.0243(17)
F75 0.063(2) 0.0402(19) 0.047(2) 0.0149(16) -0.0100(18) -0.0287(18)
F83 0.043(2) 0.0424(19) 0.096(3) -0.0019(19) -0.040(2) -0.0161(16)
F84 0.064(2) 0.0333(17) 0.058(2) -0.0098(16) -0.0275(19) -0.0171(17)
F85 0.087(3) 0.062(2) 0.042(2) -0.0029(17) -0.0109(19) -0.052(2)
O1 0.0262(18) 0.0202(16) 0.0197(16) 0.0010(13) -0.0048(14) -0.0033(14)
O2 0.0263(18) 0.0243(17) 0.0275(18) -0.0031(14) -0.0013(15) -0.0067(14)
O3 0.030(2) 0.0266(19) 0.049(2) 0.0057(17) 0.0030(18) 0.0013(16)
O4 0.051(3) 0.065(3) 0.038(2) 0.014(2) -0.025(2) -0.032(2)
O5 0.0214(17) 0.0211(16) 0.0221(16) -0.0065(13) -0.0043(13) -0.0024(13)
O6 0.0192(16) 0.0222(16) 0.0244(17) -0.0012(13) -0.0090(13) -0.0013(13)
O7 0.0274(18) 0.0224(16) 0.0197(16) 0.0002(13) -0.0070(14) -0.0076(14)
O8 0.0287(18) 0.0229(17) 0.0299(18) -0.0043(14) -0.0110(15) -0.0068(14)
C1 0.021(3) 0.042(3) 0.035(3) -0.002(2) -0.001(2) -0.003(2)
C2 0.022(3) 0.031(3) 0.036(3) 0.002(2) -0.001(2) -0.006(2)
C11 0.031(3) 0.027(3) 0.021(2) 0.002(2) -0.007(2) -0.007(2)
C12 0.049(4) 0.038(3) 0.028(3) -0.001(2) -0.011(3) -0.013(3)
C21 0.024(2) 0.022(2) 0.028(2) -0.001(2) -0.005(2) -0.007(2)
C22 0.033(3) 0.025(3) 0.037(3) 0.006(2) -0.009(2) -0.008(2)
C31 0.041(3) 0.025(3) 0.034(3) -0.005(2) -0.011(2) 0.001(2)
C32 0.031(2) 0.088(3) 0.098(3) -0.059(3) -0.034(2) 0.020(2)
C42 0.035(3) 0.035(3) 0.056(4) 0.005(3) -0.017(3) -0.009(3)
C51 0.032(3) 0.023(2) 0.032(3) -0.006(2) -0.007(2) -0.009(2)
C52 0.042(3) 0.026(3) 0.049(4) -0.011(3) -0.016(3) 0.001(2)
C61 0.027(3) 0.043(3) 0.035(3) -0.015(2) -0.017(2) -0.001(2)
C62 0.041(4) 0.091(6) 0.051(4) -0.033(4) -0.026(3) 0.024(4)
C71 0.039(3) 0.020(2) 0.024(2) 0.0030(19) -0.014(2) -0.008(2)
C72 0.039(3) 0.030(3) 0.032(3) 0.005(2) -0.011(2) -0.012(2)
C81 0.036(3) 0.027(3) 0.030(3) -0.007(2) -0.015(2) -0.005(2)
C82 0.040(3) 0.030(3) 0.044(3) -0.009(2) -0.015(3) -0.015(2)
C100 0.016(2) 0.021(2) 0.027(3) 0.0055(19) -0.0086(19) -0.0070(18)
C101 0.028(3) 0.022(2) 0.020(2) -0.0007(19) -0.008(2) -0.009(2)
C102 0.036(3) 0.030(3) 0.028(3) -0.003(2) -0.007(2) -0.016(2)
C103 0.046(3) 0.037(3) 0.028(3) -0.010(2) 0.003(2) -0.023(3)
C104 0.042(3) 0.034(3) 0.032(3) -0.010(2) -0.002(2) -0.010(2)
C105 0.045(3) 0.022(2) 0.040(3) -0.005(2) -0.004(3) -0.016(2)
C106 0.038(3) 0.025(2) 0.030(3) -0.001(2) -0.005(2) -0.017(2)
C107 0.040(3) 0.030(3) 0.037(3) -0.007(2) -0.020(3) -0.005(2)
C108 0.094(5) 0.031(3) 0.025(3) 0.001(2) -0.026(3) -0.021(3)
C109 0.053(4) 0.050(4) 0.042(3) -0.014(3) -0.014(3) -0.025(3)
C110 0.055(4) 0.040(3) 0.038(3) -0.005(3) -0.027(3) -0.013(3)
C200 0.0086(19) 0.018(2) 0.0129(19) 0.0025(16) -0.0054(16) -0.0014(16)
C201 0.030(3) 0.024(2) 0.026(2) -0.005(2) -0.012(2) -0.007(2)
C202 0.031(3) 0.042(3) 0.028(3) -0.008(2) -0.007(2) -0.013(2)
C203 0.034(3) 0.057(4) 0.043(3) -0.019(3) -0.006(3) -0.020(3)
C204 0.033(3) 0.050(4) 0.052(4) -0.019(3) -0.025(3) -0.001(3)
C205 0.042(3) 0.034(3) 0.033(3) -0.006(2) -0.021(3) 0.003(2)
C206 0.030(3) 0.036(3) 0.031(3) 0.000(2) -0.014(2) -0.004(2)
C207 0.033(3) 0.026(3) 0.026(3) -0.005(2) -0.012(2) -0.003(2)
C208 0.045(3) 0.051(4) 0.048(4) -0.015(3) -0.014(3) -0.023(3)
C209 0.035(3) 0.041(3) 0.031(3) -0.011(2) -0.015(2) 0.001(2)
C210 0.039(3) 0.029(3) 0.035(3) -0.009(2) -0.016(2) -0.006(2)
C41 0.023(3) 0.034(3) 0.044(4) 0.003(3) -0.014(3) -0.013(3)
F43 0.047(3) 0.045(3) 0.080(4) -0.023(2) -0.025(3) 0.001(2)
F44 0.072(4) 0.070(3) 0.051(3) 0.012(2) -0.041(3) -0.036(3)
F45 0.040(3) 0.054(3) 0.082(4) -0.014(3) -0.017(2) -0.026(2)
C41A 0.026(18) 0.05(2) 0.029(17) 0.016(16) 0.008(14) 0.020(16)
F43A 0.074(18) 0.081(18) 0.076(19) 0.018(15) -0.005(14) -0.044(15)
F44A 0.09(2) 0.060(16) 0.14(3) -0.003(16) -0.07(2) -0.034(15)
F45A 0.040(3) 0.054(3) 0.082(4) -0.014(3) -0.017(2) -0.026(2)
F33 0.037(3) 0.043(4) 0.042(3) -0.019(3) -0.011(2) 0.000(3)
F34 0.031(2) 0.088(3) 0.098(3) -0.059(3) -0.034(2) 0.020(2)
F35 0.124(5) 0.047(3) 0.057(3) -0.009(3) -0.036(3) 0.052(3)
F33A 0.037(3) 0.043(4) 0.042(3) -0.019(3) -0.011(2) 0.000(3)
F35A 0.124(5) 0.047(3) 0.057(3) -0.009(3) -0.036(3) 0.052(3)
F34A 0.05(2) 0.08(5) 0.05(3) -0.05(3) 0.01(2) 0.00(3)

loop_
_atom_type_symbol
_atom_type_description
_atom_type_scat_dispersion_real
_atom_type_scat_dispersion_imag
_atom_type_scat_source
C C 0.0033 0.0016 'International Tables Vol C Tables 4.2.6.8 and 6.1.1.4'
H H 0.0000 0.0000 'International Tables Vol C Tables 4.2.6.8 and 6.1.1.4'
N N 0.0061 0.0033 'International Tables Vol C Tables 4.2.6.8 and 6.1.1.4'
O O 0.0106 0.0060 'International Tables Vol C Tables 4.2.6.8 and 6.1.1.4'
F F 0.0171 0.0103 'International Tables Vol C Tables 4.2.6.8 and 6.1.1.4'
P P 0.1023 0.0942 'International Tables Vol C Tables 4.2.6.8 and 6.1.1.4'
Cl Cl 0.1484 0.1585 'International Tables Vol C Tables 4.2.6.8 and 6.1.1.4'
Rh Rh -1.1178 0.9187 'International Tables Vol C Tables 4.2.6.8 and 6.1.1.4'

loop_
_geom_angle_atom_site_label_1
_geom_angle_atom_site_label_2
_geom_angle_atom_site_label_3
_geom_angle
C200 Rh1 P3 90.17(12)
C200 Rh1 P1 91.10(12)
P3 Rh1 P1 177.98(4)
C200 Rh1 Cl4 177.75(12)
P3 Rh1 Cl4 90.94(4)
P1 Rh1 Cl4 87.85(5)
C200 Rh1 Cl3 88.82(12)
P3 Rh1 Cl3 90.48(4)
P1 Rh1 Cl3 87.97(4)
Cl4 Rh1 Cl3 93.14(4)
C200 Rh1 Rh2 87.19(12)
P3 Rh1 Rh2 90.16(3)
P1 Rh1 Rh2 91.48(3)
Cl4 Rh1 Rh2 90.84(3)
Cl3 Rh1 Rh2 175.96(3)
C100 Rh2 P2 95.34(14)
C100 Rh2 P4 84.34(14)
P2 Rh2 P4 179.09(5)
C100 Rh2 Cl2 175.06(13)
P2 Rh2 Cl2 82.13(5)
P4 Rh2 Cl2 98.24(4)
C100 Rh2 Cl1 86.92(13)
P2 Rh2 Cl1 93.90(4)
P4 Rh2 Cl1 86.94(4)
Cl2 Rh2 Cl1 89.01(4)
C100 Rh2 Rh1 92.47(13)
P2 Rh2 Rh1 88.95(3)
P4 Rh2 Rh1 90.21(3)
Cl2 Rh2 Rh1 91.73(3)
Cl1 Rh2 Rh1 177.13(3)
O1 P1 O2 97.33(18)
O1 P1 N1 99.20(18)
O2 P1 N1 103.9(2)
O1 P1 Rh1 117.73(14)
O2 P1 Rh1 119.51(13)
N1 P1 Rh1 115.75(14)
O4 P2 O3 104.6(3)
O4 P2 N1 107.8(2)
O3 P2 N1 94.5(2)
O4 P2 Rh2 111.55(18)
O3 P2 Rh2 119.38(16)
N1 P2 Rh2 117.10(14)
O5 P3 O6 96.40(17)
O5 P3 N2 101.88(19)
O6 P3 N2 103.49(19)
O5 P3 Rh1 118.91(13)
O6 P3 Rh1 117.77(13)
N2 P3 Rh1 115.36(14)
O7 P4 O8 103.44(18)
O7 P4 N2 97.42(18)
O8 P4 N2 101.30(19)
O7 P4 Rh2 113.84(13)
O8 P4 Rh2 121.24(13)
N2 P4 Rh2 116.16(15)
C1 N1 P1 117.9(3)
C1 N1 P2 122.0(3)
P1 N1 P2 118.7(2)
C2 N2 P3 119.9(3)
C2 N2 P4 119.3(3)
P3 N2 P4 119.2(2)
C200 N3 C201 177.7(5)
C100 N4 C101 176.8(5)
C11 O1 P1 120.5(3)
C21 O2 P1 129.0(3)
C31 O3 P2 129.2(4)
C41A O4 C41 58.7(17)
C41A O4 P2 147.6(17)
C41 O4 P2 125.8(4)
C51 O5 P3 120.2(3)
C61 O6 P3 123.7(3)
C71 O7 P4 126.9(3)
C81 O8 P4 124.8(3)
O1 C11 C12 107.7(4)
F15 C12 F13 108.6(5)
F15 C12 F14 106.9(5)
F13 C12 F14 106.7(5)
F15 C12 C11 112.7(5)
F13 C12 C11 109.6(5)
F14 C12 C11 112.1(5)
O2 C21 C22 109.2(4)
F23 C22 F24 106.7(4)
F23 C22 F25 106.8(4)
F24 C22 F25 106.4(4)
F23 C22 C21 110.3(4)
F24 C22 C21 113.1(5)
F25 C22 C21 113.1(4)
O3 C31 C32 105.4(6)
F35A C32 F33 113(2)
F35A C32 F34 35(2)
F33 C32 F34 109.1(10)
F35A C32 F35 70(2)
F33 C32 F35 107.3(7)
F34 C32 F35 103.8(6)
F35A C32 F34A 112(4)
F33 C32 F34A 18(3)
F34 C32 F34A 98(3)
F35 C32 F34A 125(2)
F35A C32 C31 129.5(18)
F33 C32 C31 115.0(8)
F34 C32 C31 111.6(6)
F35 C32 C31 109.4(8)
F34A C32 C31 108(3)
F35A C32 F33A 112(2)
F33 C32 F33A 70.5(11)
F34 C32 F33A 145.7(10)
F35 C32 F33A 48.2(9)
F34A C32 F33A 88(3)
C31 C32 F33A 98.3(10)
F44A C42 F45 67.7(15)
F44A C42 F44 91.2(15)
F45 C42 F44 108.8(5)
F44A C42 F43 48.8(12)
F45 C42 F43 106.9(5)
F44 C42 F43 105.3(6)
F44A C42 F45A 107.7(16)
F45 C42 F45A 81.3(10)
F44 C42 F45A 40.3(10)
F43 C42 F45A 143.1(13)
F44A C42 F43A 106.5(19)
F45 C42 F43A 48.3(12)
F44 C42 F43A 136.1(12)
F43 C42 F43A 116.7(11)
F45A C42 F43A 95.8(16)
F44A C42 C41 153.6(14)
F45 C42 C41 110.8(6)
F44 C42 C41 113.1(5)
F43 C42 C41 111.7(5)
F45A C42 C41 97.8(10)
F43A C42 C41 63.3(13)
F44A C42 C41A 121(2)
F45 C42 C41A 152.7(13)
F44 C42 C41A 97.2(13)
F43 C42 C41A 72.8(15)
F45A C42 C41A 115.9(16)
F43A C42 C41A 106.5(18)
C41 C42 C41A 48.8(14)
O5 C51 C52 108.0(4)
F54 C52 F53 107.7(5)
F54 C52 F55 107.8(5)
F53 C52 F55 106.4(5)
F54 C52 C51 109.8(5)
F53 C52 C51 112.2(5)
F55 C52 C51 112.7(5)
O6 C61 C62 110.8(5)
F65 C62 F63 112.2(6)
F65 C62 C61 124.6(7)
F63 C62 C61 112.2(5)
F65 C62 F64 96.6(7)
F63 C62 F64 103.8(6)
C61 C62 F64 103.4(7)
O7 C71 C72 107.8(4)
F75 C72 F73 108.0(4)
F75 C72 F74 108.5(5)
F73 C72 F74 107.0(4)
F75 C72 C71 109.9(4)
F73 C72 C71 110.8(4)
F74 C72 C71 112.6(4)
O8 C81 C82 108.0(4)
F83 C82 F85 108.2(5)
F83 C82 F84 106.7(4)
F85 C82 F84 106.7(4)
F83 C82 C81 112.1(5)
F85 C82 C81 113.1(4)
F84 C82 C81 109.7(5)
N4 C100 Rh2 171.1(4)
N4 C101 C107 108.9(4)
N4 C101 C106 107.8(4)
C107 C101 C106 111.3(4)
N4 C101 C102 108.7(4)
C107 C101 C102 110.1(4)
C106 C101 C102 110.0(4)
C101 C102 C103 108.5(4)
C108 C103 C104 109.2(5)
C108 C103 C102 108.8(4)
C104 C103 C102 108.8(4)
C105 C104 C103 110.2(4)
C109 C105 C104 109.7(5)
C109 C105 C106 109.5(5)
C104 C105 C106 109.2(4)
C101 C106 C105 108.4(4)
C101 C107 C110 108.3(4)
C110 C108 C103 110.9(5)
C105 C109 C110 110.0(5)
C108 C110 C109 109.9(5)
C108 C110 C107 108.7(5)
C109 C110 C107 109.0(5)
N3 C200 Rh1 172.0(4)
N3 C201 C202 108.4(4)
N3 C201 C206 108.2(4)
C202 C201 C206 110.1(4)
N3 C201 C207 109.7(4)
C202 C201 C207 110.4(4)
C206 C201 C207 110.0(4)
C201 C202 C203 108.8(4)
C208 C203 C202 109.6(5)
C208 C203 C204 109.4(5)
C202 C203 C204 108.9(5)
C205 C204 C203 110.7(4)
C204 C205 C206 109.2(4)
C204 C205 C209 108.9(5)
C206 C205 C209 109.0(4)
C205 C206 C201 109.0(5)
C201 C207 C210 107.9(4)
C203 C208 C210 109.5(5)
C210 C209 C205 109.8(4)
C208 C210 C209 110.0(5)
C208 C210 C207 110.0(4)
C209 C210 C207 109.2(5)
O4 C41 C42 112.0(6)
O4 C41A C42 132(2)

loop_
_geom_bond_atom_site_label_1
_geom_bond_atom_site_label_2
_geom_bond_distance
Rh1 C200 1.963(4)
Rh1 P3 2.2748(12)
Rh1 P1 2.2860(13)
Rh1 Cl4 2.3809(12)
Rh1 Cl3 2.4737(12)
Rh1 Rh2 2.7186(6)
Rh2 C100 1.932(5)
Rh2 P2 2.2819(14)
Rh2 P4 2.2835(13)
Rh2 Cl2 2.3828(12)
Rh2 Cl1 2.4611(12)
P1 O1 1.600(3)
P1 O2 1.604(4)
P1 N1 1.663(4)
P2 O4 1.581(5)
P2 O3 1.601(4)
P2 N1 1.678(4)
P3 O5 1.596(3)
P3 O6 1.607(3)
P3 N2 1.662(4)
P4 O7 1.595(3)
P4 O8 1.607(3)
P4 N2 1.678(4)
N1 C1 1.492(6)
N2 C2 1.497(6)
N3 C200 1.119(6)
N3 C201 1.472(6)
N4 C100 1.152(6)
N4 C101 1.454(6)
F13 C12 1.333(6)
F14 C12 1.345(7)
F15 C12 1.316(7)
F23 C22 1.335(6)
F24 C22 1.341(6)
F25 C22 1.342(6)
F53 C52 1.333(7)
F54 C52 1.332(7)
F55 C52 1.339(7)
F63 C62 1.336(7)
F64 C62 1.463(11)
F65 C62 1.214(8)
F73 C72 1.333(6)
F74 C72 1.336(6)
F75 C72 1.327(6)
F83 C82 1.325(6)
F84 C82 1.333(6)
F85 C82 1.328(7)
O1 C11 1.426(6)
O2 C21 1.430(6)
O3 C31 1.386(6)
O4 C41A 1.09(5)
O4 C41 1.376(7)
O5 C51 1.436(6)
O6 C61 1.411(6)
O7 C71 1.432(6)
O8 C81 1.433(6)
C11 C12 1.500(7)
C21 C22 1.486(7)
C31 C32 1.503(8)
C32 F35A 1.13(4)
C32 F33 1.286(15)
C32 F34 1.290(9)
C32 F35 1.374(11)
C32 F34A 1.46(8)
C32 F33A 1.54(2)
C42 F44A 1.26(2)
C42 F45 1.327(7)
C42 F44 1.334(8)
C42 F43 1.343(7)
C42 F45A 1.37(2)
C42 F43A 1.47(3)
C42 C41 1.491(9)
C42 C41A 1.50(5)
C51 C52 1.495(7)
C61 C62 1.427(8)
C71 C72 1.509(8)
C81 C82 1.498(8)
C101 C107 1.521(7)
C101 C106 1.525(6)
C101 C102 1.530(7)
C102 C103 1.544(7)
C103 C108 1.526(9)
C103 C104 1.531(7)
C104 C105 1.526(8)
C105 C109 1.515(8)
C105 C106 1.536(7)
C107 C110 1.544(7)
C108 C110 1.508(9)
C109 C110 1.535(8)
C201 C202 1.528(7)
C201 C206 1.532(7)
C201 C207 1.534(6)
C202 C203 1.531(7)
C203 C208 1.520(8)
C203 C204 1.534(9)
C204 C205 1.517(9)
C205 C206 1.532(8)
C205 C209 1.537(7)
C207 C210 1.538(7)
C208 C210 1.525(8)
C209 C210 1.528(8)
